data_7119123
loop_
_publ_author_name
'Cory M. Widdifield'
'Harry Robson'
'Paul Hodgkinson'

_publ_section_title
;
 Furosemide's one little hydrogen atom: NMR crystallography structure
 verification of powdered molecular organics
;
_journal_name_full Chem.Commun.
_journal_page_first 6685
_journal_volume 52
_journal_year 2016
_chemical_formula_moiety 'C12 H11 Cl N2 O5 S'
_chemical_formula_sum 'C12 H11 Cl N2 O5 S'
_chemical_formula_weight 330.74
_chemical_name_common Furosemide
_chemical_name_systematic
;
 ? 
;
_space_group_crystal_system triclinic
_space_group_IT_number 2
_space_group_name_Hall '-P 1'
_space_group_name_H-M_alt 'P -1'
_symmetry_space_group_name_Hall '-P 1'
_symmetry_space_group_name_H-M 'P -1'
_atom_sites_solution_hydrogens geom
_atom_sites_solution_primary direct
_atom_sites_solution_secondary difmap
_audit_creation_date 2016-02-03
_audit_creation_method
;
Olex2 1.2-beta
(compiled 2015.11.20 svn.r3248 for OlexSys, GUI svn.r5133)
;
_audit_update_record
;
2016-03-07 deposited with the CCDC.
2016-04-18 downloaded from the CCDC.
;
_cell_angle_alpha 92.938(5)
_cell_angle_beta 107.085(5)
_cell_angle_gamma 116.622(6)
_cell_formula_units_Z 4
_cell_length_a 9.5347(5)
_cell_length_b 10.4694(6)
_cell_length_c 15.6057(9)
_cell_measurement_reflns_used 2809
_cell_measurement_temperature 120.0
_cell_measurement_theta_max 29.8050
_cell_measurement_theta_min 2.2170
_cell_volume 1300.34(16)
_computing_cell_refinement
;
CrysAlisPro, Agilent Technologies,
Version 1.171.37.35h (release 09-02-2015 CrysAlis171 .NET)
(compiled Feb  9 2015,16:26:32)
;
_computing_data_collection
;
CrysAlisPro, Agilent Technologies,
Version 1.171.37.35h (release 09-02-2015 CrysAlis171 .NET)
(compiled Feb  9 2015,16:26:32)
;
_computing_data_reduction
;
CrysAlisPro, Agilent Technologies,
Version 1.171.37.35h (release 09-02-2015 CrysAlis171 .NET)
(compiled Feb  9 2015,16:26:32)
;
_computing_molecular_graphics 'Olex2 (Dolomanov et al., 2009)'
_computing_publication_material 'Olex2 (Dolomanov et al., 2009)'
_computing_structure_refinement 'XL (Sheldrick, 2008)'
_computing_structure_solution 'XS (Sheldrick, 2008)'
_diffrn_ambient_temperature 120.0
_diffrn_detector 'CCD plate'
_diffrn_detector_area_resol_mean 16.1511
_diffrn_detector_type Sapphire3
_diffrn_measured_fraction_theta_full 1.000
_diffrn_measured_fraction_theta_max 1.000
_diffrn_measurement_details
;
  1 omega  -34.00   44.00   1.0000   15.0000
omega____ theta____ kappa____ phi______ frames
    -       28.9587  -57.0000 -180.0000 78

  2 omega   44.00   81.00   1.0000   15.0000
omega____ theta____ kappa____ phi______ frames
    -       28.9587 -178.0000 -150.0000 37

  3 omega   14.00   68.00   1.0000   15.0000
omega____ theta____ kappa____ phi______ frames
    -       28.9587 -100.0000  -60.0000 54

  4 omega   44.00   71.00   1.0000   15.0000
omega____ theta____ kappa____ phi______ frames
    -       28.9587 -100.0000   60.0000 27

  5 omega   23.00   71.00   1.0000   15.0000
omega____ theta____ kappa____ phi______ frames
    -       28.9587 -100.0000 -180.0000 48

  6 omega    9.00   98.00   1.0000   15.0000
omega____ theta____ kappa____ phi______ frames
    -       28.9587   57.0000   60.0000 89

  7 omega  -44.00   67.00   1.0000   15.0000
omega____ theta____ kappa____ phi______ frames
    -       28.9587  -19.0000 -120.0000 111

  8 omega    9.00   98.00   1.0000   15.0000
omega____ theta____ kappa____ phi______ frames
    -       28.9587   57.0000  -30.0000 89

  9 omega   35.00   94.00   1.0000   15.0000
omega____ theta____ kappa____ phi______ frames
    -       28.9587  178.0000  120.0000 59

 10 omega   -1.00   99.00   1.0000   15.0000
omega____ theta____ kappa____ phi______ frames
    -       28.9587   77.0000 -120.0000 100
;
_diffrn_measurement_device 'four-circle diffractometer'
_diffrn_measurement_device_type 'Xcalibur, Sapphire3'
_diffrn_measurement_method '\w scans'
_diffrn_orient_matrix_UB_11 0.0482803000
_diffrn_orient_matrix_UB_12 -0.0335980000
_diffrn_orient_matrix_UB_13 0.0196828000
_diffrn_orient_matrix_UB_21 -0.0228266000
_diffrn_orient_matrix_UB_22 -0.0408962000
_diffrn_orient_matrix_UB_23 -0.0441273000
_diffrn_orient_matrix_UB_31 0.0712004000
_diffrn_orient_matrix_UB_32 0.0567245000
_diffrn_orient_matrix_UB_33 -0.0059058000
_diffrn_radiation_monochromator graphite
_diffrn_radiation_probe x-ray
_diffrn_radiation_type MoK\a
_diffrn_radiation_wavelength 0.71073
_diffrn_reflns_av_R_equivalents 0.0797
_diffrn_reflns_av_unetI/netI 0.1153
_diffrn_reflns_limit_h_max 12
_diffrn_reflns_limit_h_min -12
_diffrn_reflns_limit_k_max 14
_diffrn_reflns_limit_k_min -14
_diffrn_reflns_limit_l_max 21
_diffrn_reflns_limit_l_min -21
_diffrn_reflns_number 19564
_diffrn_reflns_theta_full 29.00
_diffrn_reflns_theta_max 29.00
_diffrn_reflns_theta_min 2.23
_diffrn_source 'Enhance (Mo) X-ray Source'
_exptl_absorpt_coefficient_mu 0.479
_exptl_absorpt_correction_T_max 0.990
_exptl_absorpt_correction_T_min 0.956
_exptl_absorpt_correction_type analytical
_exptl_absorpt_process_details
;
CrysAlisPro, Agilent Technologies,
Version 1.171.37.35h (release 09-02-2015 CrysAlis171 .NET)
(compiled Feb  9 2015,16:26:32)
Analytical numeric absorption correction using a multifaceted crystal
            model based on expressions derived by R.C. Clark & J.S. Reid.
(Clark, R. C. & Reid, J. S. (1995). Acta Cryst. A51, 887-897)
Empirical absorption correction using spherical harmonics,
 implemented in SCALE3 ABSPACK scaling algorithm.
;
_exptl_crystal_colour 'clear colourless'
_exptl_crystal_colour_lustre clear
_exptl_crystal_colour_primary colourless
_exptl_crystal_density_diffrn 1.689
_exptl_crystal_density_method 'not measured'
_exptl_crystal_description plate
_exptl_crystal_F_000 680
_exptl_crystal_size_max 0.28
_exptl_crystal_size_mid 0.13
_exptl_crystal_size_min 0.04
_refine_diff_density_max 0.508
_refine_diff_density_min -0.662
_refine_diff_density_rms 0.098
_refine_ls_extinction_method none
_refine_ls_goodness_of_fit_ref 0.994
_refine_ls_hydrogen_treatment refall
_refine_ls_matrix_type full
_refine_ls_number_parameters 467
_refine_ls_number_reflns 6913
_refine_ls_number_restraints 43
_refine_ls_restrained_S_all 0.990
_refine_ls_R_factor_all 0.1193
_refine_ls_R_factor_gt 0.0561
_refine_ls_shift/su_max 0.000
_refine_ls_shift/su_mean 0.000
_refine_ls_structure_factor_coef Fsqd
_refine_ls_weighting_details 'calc w=1/[\s^2^(Fo^2^)+(0.0240P)^2^+0.0000P] where P=(Fo^2^+2Fc^2^)/3'
_refine_ls_weighting_scheme calc
_refine_ls_wR_factor_gt 0.0935
_refine_ls_wR_factor_ref 0.1209
_reflns_number_gt 3893
_reflns_number_total 6913
_reflns_threshold_expression >2sigma(I)
_cod_data_source_file c6cc02171a2.cif
_cod_data_source_block fur_new_16srv043
_cod_original_cell_volume 1300.35(13)
_cod_database_code 7119123
_chemical_oxdiff_formula 'C12 H11 Cl1 N2 O5 S1'
_reflns_odcompleteness_completeness 99.95
_reflns_odcompleteness_iscentric 1
_reflns_odcompleteness_theta 31.44
_olex2_refinement_description
;
1. Restrained distances
 C10-H10 \\sim C11-H11 \\sim C12-H12 \\sim C12A-H12A \\sim C11A-H11A \\sim
C10A-H10A
 with sigma of 0.005
 C8-H8A \\sim C8-H8B \\sim C8A-H8AA \\sim C8A-H8AB
 with sigma of 0.005
 C3-H3 \\sim C6-H6 \\sim C3A-H3A \\sim C6A-H6A
 with sigma of 0.005
 N1-H1 \\sim N1A-H1A \\sim N2-H2B \\sim N2-H2A \\sim N2A-H2AC \\sim N2A-H2AB
 with sigma of 0.005
 O2A-H2AA \\sim O2-H2
 with sigma of 0.005
;

loop_
_space_group_symop_id
_space_group_symop_operation_xyz
1 'x, y, z'
2 '-x, -y, -z'

loop_
_atom_site_label
_atom_site_type_symbol
_atom_site_fract_x
_atom_site_fract_y
_atom_site_fract_z
_atom_site_U_iso_or_equiv
_atom_site_adp_type
_atom_site_occupancy
_atom_site_calc_flag
_atom_site_disorder_assembly
_atom_site_disorder_group
_atom_site_refinement_flags_posn
Cl1 Cl 0.00523(10) 0.60204(9) 0.19321(6) 0.02161(19) Uani 1 d . . .
S1 S -0.12313(9) 0.42882(9) 0.34624(6) 0.01822(19) Uani 1 d . . .
O1 O 0.2535(3) 0.3688(3) 0.06799(17) 0.0267(6) Uani 1 d . . .
O2 O 0.3406(3) 0.3081(3) 0.49644(16) 0.0224(5) Uani 1 d . . D
O3 O 0.5000(3) 0.3242(2) 0.41250(15) 0.0228(5) Uani 1 d . . .
O4 O -0.2598(3) 0.3685(2) 0.26013(15) 0.0235(5) Uani 1 d . . .
O5 O -0.0846(3) 0.5653(2) 0.39940(16) 0.0223(5) Uani 1 d . . .
N1 N 0.4732(3) 0.4703(3) 0.2730(2) 0.0201(6) Uani 1 d . . D
N2 N -0.1639(4) 0.3123(3) 0.4093(2) 0.0219(7) Uani 1 d . . D
C1 C 0.2985(4) 0.4080(3) 0.3667(2) 0.0162(7) Uani 1 d . . .
C2 C 0.3444(4) 0.4693(3) 0.2934(2) 0.0174(7) Uani 1 d . . .
C3 C 0.2492(4) 0.5306(3) 0.2427(2) 0.0171(7) Uani 1 d . . D
C4 C 0.1117(4) 0.5224(3) 0.2590(2) 0.0174(7) Uani 1 d . . .
C5 C 0.0592(4) 0.4529(3) 0.3277(2) 0.0163(7) Uani 1 d . . .
C6 C 0.1572(4) 0.4011(3) 0.3810(2) 0.0173(7) Uani 1 d . . D
C7 C 0.3877(4) 0.3434(3) 0.4263(2) 0.0175(7) Uani 1 d . . .
C8 C 0.5189(4) 0.5213(4) 0.1944(2) 0.0213(7) Uani 1 d . . D
C9 C 0.4211(4) 0.4102(4) 0.1066(2) 0.0203(7) Uani 1 d . . .
C10 C 0.4639(5) 0.3418(4) 0.0525(3) 0.0282(8) Uani 1 d . . D
C11 C 0.3167(5) 0.2528(4) -0.0258(3) 0.0303(9) Uani 1 d . . D
C12 C 0.1944(5) 0.2710(4) -0.0136(3) 0.0301(9) Uani 1 d . . D
H1 H 0.516(4) 0.424(3) 0.303(2) 0.030(11) Uiso 1 d . . D
H2 H 0.383(4) 0.258(4) 0.531(2) 0.042(12) Uiso 1 d . . D
H2A H -0.103(4) 0.345(4) 0.4652(12) 0.056(15) Uiso 1 d . . D
H2B H -0.198(4) 0.225(2) 0.385(2) 0.045(13) Uiso 1 d . . D
H3 H 0.281(3) 0.574(3) 0.1938(16) 0.010(8) Uiso 1 d . . D
H6 H 0.130(4) 0.352(3) 0.4292(17) 0.025(9) Uiso 1 d . . D
H8A H 0.637(2) 0.548(3) 0.209(2) 0.017(8) Uiso 1 d . . D
H8B H 0.512(3) 0.611(2) 0.189(2) 0.011(8) Uiso 1 d . . D
H10 H 0.567(3) 0.351(4) 0.067(2) 0.038(11) Uiso 1 d . . D
H11 H 0.306(4) 0.199(3) -0.0767(15) 0.021(9) Uiso 1 d . . D
H12 H 0.083(2) 0.237(3) -0.040(2) 0.022(9) Uiso 1 d . . D
Cl1A Cl 0.02964(9) 1.10622(9) 0.18112(6) 0.0224(2) Uani 1 d . . .
S1A S -0.09157(9) 0.94039(9) 0.33989(6) 0.01773(19) Uani 1 d . . .
O1A O 0.3549(3) 0.7539(2) 0.09592(16) 0.0244(5) Uani 1 d . . .
O2A O 0.3614(3) 0.8055(3) 0.48035(17) 0.0242(6) Uani 1 d . . D
O3A O 0.5379(3) 0.8436(2) 0.40454(15) 0.0229(5) Uani 1 d . . .
O4A O -0.2282(3) 0.8782(2) 0.25373(15) 0.0231(5) Uani 1 d . . .
O5A O -0.0569(3) 1.0754(2) 0.39279(15) 0.0216(5) Uani 1 d . . .
N1A N 0.5043(3) 0.9849(3) 0.26234(19) 0.0185(6) Uani 1 d . . D
N2A N -0.1280(4) 0.8252(3) 0.4035(2) 0.0202(6) Uani 1 d . . D
C1A C 0.3301(4) 0.9200(3) 0.3564(2) 0.0172(7) Uani 1 d . . .
C2A C 0.3733(4) 0.9799(3) 0.2830(2) 0.0169(7) Uani 1 d . . .
C3A C 0.2753(4) 1.0378(4) 0.2307(2) 0.0192(7) Uani 1 d . . D
C4A C 0.1391(4) 1.0303(3) 0.2486(2) 0.0180(7) Uani 1 d . . .
C5A C 0.0908(4) 0.9648(3) 0.3191(2) 0.0169(7) Uani 1 d . . .
C6A C 0.1909(4) 0.9149(3) 0.3721(2) 0.0179(7) Uani 1 d . . D
C7A C 0.4182(4) 0.8534(3) 0.4148(2) 0.0167(7) Uani 1 d . . .
C8A C 0.5252(4) 1.0111(4) 0.1737(2) 0.0205(7) Uani 1 d . . D
C9A C 0.3850(4) 0.8954(3) 0.0941(2) 0.0198(7) Uani 1 d . . .
C10A C 0.2731(5) 0.8940(4) 0.0180(3) 0.0302(9) Uani 1 d . . D
C11A C 0.1683(5) 0.7466(4) -0.0313(3) 0.0310(9) Uani 1 d . . D
C12A C 0.2203(4) 0.6664(4) 0.0180(3) 0.0256(8) Uani 1 d . . D
H1A H 0.553(3) 0.941(3) 0.289(2) 0.017(9) Uiso 1 d . . D
H8AA H 0.632(3) 1.016(4) 0.178(2) 0.027(9) Uiso 1 d . . D
H2AA H 0.411(5) 0.759(5) 0.515(3) 0.072(16) Uiso 1 d . . D
H2AB H -0.076(3) 0.854(4) 0.4606(10) 0.023(10) Uiso 1 d . . D
H2AC H -0.147(4) 0.740(2) 0.386(2) 0.032(11) Uiso 1 d . . D
H3A H 0.287(4) 1.073(3) 0.1760(16) 0.027(10) Uiso 1 d . . D
H6A H 0.165(4) 0.873(3) 0.4228(17) 0.025(9) Uiso 1 d . . D
H8AB H 0.535(4) 1.106(2) 0.165(2) 0.022(9) Uiso 1 d . . D
H10A H 0.262(5) 0.972(3) 0.004(3) 0.050(13) Uiso 1 d . . D
H11A H 0.083(3) 0.713(4) -0.0854(15) 0.046(12) Uiso 1 d . . D
H12A H 0.185(5) 0.5700(19) 0.014(3) 0.059(14) Uiso 1 d . . D

loop_
_atom_site_aniso_label
_atom_site_aniso_U_11
_atom_site_aniso_U_22
_atom_site_aniso_U_33
_atom_site_aniso_U_23
_atom_site_aniso_U_13
_atom_site_aniso_U_12
Cl1 0.0232(4) 0.0217(4) 0.0232(5) 0.0085(4) 0.0065(3) 0.0142(3)
S1 0.0164(4) 0.0169(4) 0.0228(5) 0.0055(4) 0.0065(4) 0.0093(3)
O1 0.0222(12) 0.0262(14) 0.0309(15) 0.0050(12) 0.0082(11) 0.0119(11)
O2 0.0218(12) 0.0315(14) 0.0201(14) 0.0139(12) 0.0086(11) 0.0165(11)
O3 0.0219(11) 0.0264(13) 0.0259(14) 0.0088(11) 0.0091(11) 0.0157(10)
O4 0.0186(11) 0.0240(13) 0.0249(14) 0.0054(11) 0.0033(10) 0.0104(10)
O5 0.0246(12) 0.0190(12) 0.0277(14) 0.0030(11) 0.0091(11) 0.0145(10)
N1 0.0201(14) 0.0242(16) 0.0210(17) 0.0094(14) 0.0087(13) 0.0134(12)
N2 0.0240(15) 0.0186(16) 0.029(2) 0.0116(15) 0.0150(15) 0.0108(13)
C1 0.0141(14) 0.0147(16) 0.0158(17) 0.0041(14) 0.0037(13) 0.0046(12)
C2 0.0147(14) 0.0142(16) 0.0185(18) 0.0028(14) 0.0035(13) 0.0046(12)
C3 0.0197(16) 0.0151(16) 0.0142(17) 0.0032(14) 0.0043(14) 0.0077(13)
C4 0.0165(15) 0.0145(16) 0.0185(18) 0.0046(14) 0.0013(14) 0.0081(13)
C5 0.0176(15) 0.0097(15) 0.0204(18) 0.0036(14) 0.0051(14) 0.0066(12)
C6 0.0184(15) 0.0139(16) 0.0191(18) 0.0037(14) 0.0060(14) 0.0077(13)
C7 0.0164(15) 0.0160(16) 0.0173(18) 0.0036(14) 0.0049(14) 0.0062(13)
C8 0.0175(16) 0.0214(18) 0.026(2) 0.0079(16) 0.0118(15) 0.0072(14)
C9 0.0174(15) 0.0194(17) 0.0234(19) 0.0078(15) 0.0084(14) 0.0072(14)
C10 0.029(2) 0.028(2) 0.030(2) 0.0076(18) 0.0159(18) 0.0130(17)
C11 0.045(2) 0.025(2) 0.021(2) 0.0033(17) 0.0123(19) 0.0167(18)
C12 0.032(2) 0.025(2) 0.027(2) 0.0049(17) 0.0041(18) 0.0123(17)
Cl1A 0.0225(4) 0.0228(4) 0.0241(5) 0.0095(4) 0.0059(4) 0.0138(3)
S1A 0.0158(4) 0.0154(4) 0.0220(5) 0.0042(4) 0.0057(3) 0.0082(3)
O1A 0.0252(12) 0.0213(13) 0.0264(14) 0.0074(11) 0.0074(11) 0.0118(10)
O2A 0.0231(12) 0.0311(14) 0.0264(15) 0.0164(12) 0.0120(11) 0.0167(11)
O3A 0.0219(11) 0.0266(13) 0.0258(14) 0.0097(11) 0.0093(11) 0.0154(10)
O4A 0.0186(11) 0.0248(13) 0.0218(13) 0.0044(11) 0.0019(10) 0.0105(10)
O5A 0.0234(11) 0.0162(12) 0.0269(14) 0.0044(11) 0.0095(11) 0.0107(10)
N1A 0.0196(13) 0.0243(16) 0.0168(16) 0.0086(13) 0.0066(12) 0.0144(12)
N2A 0.0228(14) 0.0173(16) 0.0226(18) 0.0067(14) 0.0097(14) 0.0103(13)
C1A 0.0153(14) 0.0162(16) 0.0190(18) 0.0034(14) 0.0059(14) 0.0067(13)
C2A 0.0172(15) 0.0139(16) 0.0174(18) 0.0023(14) 0.0038(14) 0.0073(13)
C3A 0.0198(16) 0.0198(17) 0.0180(19) 0.0075(15) 0.0063(14) 0.0094(14)
C4A 0.0161(15) 0.0127(16) 0.0211(18) 0.0009(14) 0.0025(14) 0.0065(13)
C5A 0.0173(15) 0.0138(16) 0.0169(18) 0.0013(14) 0.0041(14) 0.0067(13)
C6A 0.0183(15) 0.0172(17) 0.0174(18) 0.0033(14) 0.0060(14) 0.0081(13)
C7A 0.0164(15) 0.0147(16) 0.0173(18) 0.0039(14) 0.0051(14) 0.0067(13)
C8A 0.0180(16) 0.0196(18) 0.026(2) 0.0094(16) 0.0108(15) 0.0081(14)
C9A 0.0225(16) 0.0180(17) 0.025(2) 0.0084(15) 0.0132(15) 0.0112(14)
C10A 0.035(2) 0.024(2) 0.027(2) 0.0045(18) 0.0004(17) 0.0169(17)
C11A 0.032(2) 0.029(2) 0.031(2) 0.0064(19) 0.0030(18) 0.0189(17)
C12A 0.0237(17) 0.024(2) 0.027(2) 0.0043(17) 0.0087(16) 0.0104(16)

loop_
_atom_type_symbol
_atom_type_description
_atom_type_scat_dispersion_real
_atom_type_scat_dispersion_imag
_atom_type_scat_source
C C 0.0033 0.0016 'International Tables Vol C Tables 4.2.6.8 and 6.1.1.4'
H H 0.0000 0.0000 'International Tables Vol C Tables 4.2.6.8 and 6.1.1.4'
Cl Cl 0.1484 0.1585 'International Tables Vol C Tables 4.2.6.8 and 6.1.1.4'
N N 0.0061 0.0033 'International Tables Vol C Tables 4.2.6.8 and 6.1.1.4'
O O 0.0106 0.0060 'International Tables Vol C Tables 4.2.6.8 and 6.1.1.4'
S S 0.1246 0.1234 'International Tables Vol C Tables 4.2.6.8 and 6.1.1.4'

loop_
_exptl_crystal_face_index_h
_exptl_crystal_face_index_k
_exptl_crystal_face_index_l
_exptl_crystal_face_perp_dist
_exptl_oxdiff_crystal_face_indexfrac_h
_exptl_oxdiff_crystal_face_indexfrac_k
_exptl_oxdiff_crystal_face_indexfrac_l
_exptl_oxdiff_crystal_face_x
_exptl_oxdiff_crystal_face_y
_exptl_oxdiff_crystal_face_z
0 -1 1 0.0836 0.0000 -1.0000 1.0000 0.0533 -0.0032 -0.0626
0 1 -1 0.0836 -0.0000 1.0000 -1.0000 -0.0533 0.0032 0.0626
0 0 -1 0.0213 -0.0000 0.0000 -1.0000 -0.0197 0.0441 0.0059
0 0 1 0.0213 0.0000 -0.0000 1.0000 0.0197 -0.0441 -0.0059
1 0 -1 0.0610 1.0000 0.0000 -1.0000 0.0286 0.0213 0.0771
-1 0 1 0.0610 -1.0000 -0.0000 1.0000 -0.0286 -0.0213 -0.0771

loop_
_geom_angle_atom_site_label_1
_geom_angle_atom_site_label_2
_geom_angle_atom_site_label_3
_geom_angle
_geom_angle_site_symmetry_1
_geom_angle_site_symmetry_3
O4 S1 O5 117.90(14) . .
O4 S1 N2 107.80(16) . .
O4 S1 C5 108.89(14) . .
O5 S1 N2 106.45(15) . .
O5 S1 C5 107.83(13) . .
N2 S1 C5 107.54(15) . .
C9 O1 C12 105.7(3) . .
C7 O2 H2 117(2) . .
C2 N1 C8 124.7(3) . .
C2 N1 H1 114(2) . .
C8 N1 H1 120(2) . .
S1 N2 H2A 115(3) . .
S1 N2 H2B 117(3) . .
H2A N2 H2B 120(4) . .
C2 C1 C7 123.1(3) . .
C6 C1 C2 119.5(3) . .
C6 C1 C7 117.4(3) . .
N1 C2 C1 121.9(3) . .
N1 C2 C3 121.2(3) . .
C3 C2 C1 116.9(3) . .
C2 C3 H3 117.3(17) . .
C4 C3 C2 121.8(3) . .
C4 C3 H3 120.9(17) . .
C3 C4 Cl1 117.8(2) . .
C3 C4 C5 121.3(3) . .
C5 C4 Cl1 120.9(2) . .
C4 C5 S1 123.1(2) . .
C6 C5 S1 119.7(2) . .
C6 C5 C4 117.2(3) . .
C1 C6 H6 114.1(19) . .
C5 C6 C1 123.1(3) . .
C5 C6 H6 122.8(19) . .
O2 C7 C1 114.4(3) . .
O3 C7 O2 122.2(3) . .
O3 C7 C1 123.4(3) . .
N1 C8 C9 114.5(3) . .
N1 C8 H8A 107.5(18) . .
N1 C8 H8B 109.1(17) . .
C9 C8 H8A 107.4(18) . .
C9 C8 H8B 111.8(18) . .
H8A C8 H8B 106(2) . .
O1 C9 C8 117.1(3) . .
C10 C9 O1 110.0(3) . .
C10 C9 C8 132.8(3) . .
C9 C10 C11 107.0(3) . .
C9 C10 H10 124(2) . .
C11 C10 H10 129(2) . .
C10 C11 H11 129(2) . .
C12 C11 C10 106.6(3) . .
C12 C11 H11 125(2) . .
O1 C12 H12 109(2) . .
C11 C12 O1 110.7(3) . .
C11 C12 H12 140(2) . .
O4A S1A O5A 117.90(14) . .
O4A S1A N2A 108.23(15) . .
O4A S1A C5A 107.66(14) . .
O5A S1A N2A 106.09(15) . .
O5A S1A C5A 109.34(13) . .
N2A S1A C5A 107.15(15) . .
C12A O1A C9A 106.5(3) . .
C7A O2A H2AA 115(3) . .
C2A N1A C8A 122.8(3) . .
C2A N1A H1A 119(2) . .
C8A N1A H1A 114(2) . .
S1A N2A H2AB 119(2) . .
S1A N2A H2AC 121(2) . .
H2AB N2A H2AC 111(3) . .
C2A C1A C7A 123.3(3) . .
C6A C1A C2A 119.3(3) . .
C6A C1A C7A 117.3(3) . .
N1A C2A C1A 122.4(3) . .
N1A C2A C3A 120.1(3) . .
C1A C2A C3A 117.5(3) . .
C2A C3A H3A 124(2) . .
C4A C3A C2A 121.2(3) . .
C4A C3A H3A 113.9(19) . .
C3A C4A Cl1A 117.2(2) . .
C3A C4A C5A 121.6(3) . .
C5A C4A Cl1A 121.2(2) . .
C4A C5A S1A 123.5(2) . .
C6A C5A S1A 119.6(2) . .
C6A C5A C4A 116.9(3) . .
C1A C6A H6A 117.2(19) . .
C5A C6A C1A 123.4(3) . .
C5A C6A H6A 119.3(19) . .
O2A C7A C1A 114.4(3) . .
O3A C7A O2A 122.0(3) . .
O3A C7A C1A 123.6(3) . .
N1A C8A C9A 112.8(3) . .
N1A C8A H8AA 106.8(19) . .
N1A C8A H8AB 110.1(19) . .
C9A C8A H8AA 110.7(19) . .
C9A C8A H8AB 109(2) . .
H8AA C8A H8AB 107(2) . .
O1A C9A C8A 116.4(3) . .
C10A C9A O1A 108.9(3) . .
C10A C9A C8A 134.7(3) . .
C9A C10A C11A 107.6(3) . .
C9A C10A H10A 125(3) . .
C11A C10A H10A 127(3) . .
C10A C11A H11A 127(3) . .
C12A C11A C10A 106.7(3) . .
C12A C11A H11A 126(3) . .
O1A C12A H12A 114(3) . .
C11A C12A O1A 110.3(3) . .
C11A C12A H12A 135(3) . .

loop_
_geom_bond_atom_site_label_1
_geom_bond_atom_site_label_2
_geom_bond_distance
_geom_bond_site_symmetry_2
Cl1 C4 1.736(3) .
S1 O4 1.432(2) .
S1 O5 1.447(2) .
S1 N2 1.591(3) .
S1 C5 1.755(3) .
O1 C9 1.375(4) .
O1 C12 1.384(4) .
O2 C7 1.311(4) .
O2 H2 0.91(3) .
O3 C7 1.247(3) .
N1 C2 1.351(4) .
N1 C8 1.467(4) .
N1 H1 0.841(14) .
N2 H2A 0.842(14) .
N2 H2B 0.841(14) .
C1 C2 1.425(4) .
C1 C6 1.401(4) .
C1 C7 1.469(4) .
C2 C3 1.419(4) .
C3 C4 1.374(4) .
C3 H3 0.965(16) .
C4 C5 1.413(4) .
C5 C6 1.380(4) .
C6 H6 0.965(16) .
C8 C9 1.488(5) .
C8 H8A 0.975(14) .
C8 H8B 0.974(14) .
C9 C10 1.341(5) .
C10 C11 1.427(5) .
C10 H10 0.900(14) .
C11 C12 1.326(5) .
C11 H11 0.901(14) .
C12 H12 0.901(14) .
Cl1A C4A 1.735(3) .
S1A O4A 1.431(2) .
S1A O5A 1.446(2) .
S1A N2A 1.585(3) .
S1A C5A 1.771(3) .
O1A C9A 1.381(4) .
O1A C12A 1.371(4) .
O2A C7A 1.314(4) .
O2A H2AA 0.91(3) .
O3A C7A 1.244(3) .
N1A C2A 1.359(4) .
N1A C8A 1.477(4) .
N1A H1A 0.842(14) .
N2A H2AB 0.842(14) .
N2A H2AC 0.842(14) .
C1A C2A 1.413(4) .
C1A C6A 1.398(4) .
C1A C7A 1.471(4) .
C2A C3A 1.420(4) .
C3A C4A 1.377(4) .
C3A H3A 0.965(16) .
C4A C5A 1.409(4) .
C5A C6A 1.377(4) .
C6A H6A 0.965(16) .
C8A C9A 1.489(5) .
C8A H8AA 0.974(14) .
C8A H8AB 0.974(14) .
C9A C10A 1.337(5) .
C10A C11A 1.421(5) .
C10A H10A 0.900(14) .
C11A C12A 1.325(5) .
C11A H11A 0.901(14) .
C12A H12A 0.901(15) .

loop_
_geom_hbond_atom_site_label_D
_geom_hbond_atom_site_label_H
_geom_hbond_atom_site_label_A
_geom_hbond_distance_DH
_geom_hbond_distance_HA
_geom_hbond_distance_DA
_geom_hbond_angle_DHA
_geom_hbond_site_symmetry_A
N1 H1 O3 0.841(14) 2.05(2) 2.740(4) 138(3) .
O2 H2 O3A 0.91(3) 1.75(3) 2.665(3) 178(4) 2_666
N2 H2A O5 0.842(14) 2.149(16) 2.983(4) 171(4) 2_566
N2 H2B O5A 0.841(14) 2.47(3) 3.101(4) 133(3) 1_545
N1A H1A O3A 0.842(14) 2.12(2) 2.749(3) 131(3) .
O2A H2AA O3 0.91(3) 1.72(3) 2.633(3) 176(4) 2_666
N2A H2AB O5A 0.842(14) 2.162(15) 3.003(4) 179(3) 2_576
N2A H2AC O5 0.842(14) 2.16(2) 2.929(4) 151(3) .

loop_
_geom_torsion_atom_site_label_1
_geom_torsion_atom_site_label_2
_geom_torsion_atom_site_label_3
_geom_torsion_atom_site_label_4
_geom_torsion
_geom_torsion_site_symmetry_1
_geom_torsion_site_symmetry_2
_geom_torsion_site_symmetry_3
_geom_torsion_site_symmetry_4
N1 C8 C9 O1 67.9(4) . . . .
C1 C2 N1 C8 175.1(3) . . . .
C2 C1 C7 O2 172.4(3) . . . .
C2 C1 C7 O3 -7.0(5) . . . .
C3 C2 N1 C8 -5.4(5) . . . .
C4 C5 S1 O4 48.8(3) . . . .
C4 C5 S1 O5 -80.2(3) . . . .
C4 C5 S1 N2 165.4(3) . . . .
C6 C1 C7 O2 -10.9(4) . . . .
C6 C1 C7 O3 169.7(3) . . . .
C6 C5 S1 O4 -130.4(3) . . . .
C6 C5 S1 O5 100.6(3) . . . .
C6 C5 S1 N2 -13.9(3) . . . .
C9 C8 N1 C2 -83.7(4) . . . .
C10 C9 C8 N1 -114.9(4) . . . .
N1A C8A C9A O1A -57.3(4) . . . .
C1A C2A N1A C8A 163.8(3) . . . .
C2A C1A C7A O2A 179.1(3) . . . .
C2A C1A C7A O3A -0.3(5) . . . .
C3A C2A N1A C8A -16.9(5) . . . .
C4A C5A S1A O4A 47.8(3) . . . .
C4A C5A S1A O5A -81.4(3) . . . .
C4A C5A S1A N2A 164.0(3) . . . .
C6A C1A C7A O2A -4.7(4) . . . .
C6A C1A C7A O3A 175.9(3) . . . .
C6A C5A S1A O4A -130.5(3) . . . .
C6A C5A S1A O5A 100.3(3) . . . .
C6A C5A S1A N2A -14.3(3) . . . .
C9A C8A N1A C2A -62.0(4) . . . .
C10A C9A C8A N1A 121.2(4) . . . .
